data_7005233
loop_
_publ_author_name
'Ronson, Tanya K.'
'Adams, Harry'
'Harding, Lindsay P.'
'Pope, Simon J. A.'
'Sykes, Daniel'
'Faulkner, Stephen'
'Ward, Michael D.'

_publ_section_title
;
 Polynuclear lanthanide complexes of a series of bridging ligands
 containing two tridentate N,N',O-donor units: structures and
 luminescence properties.
;
_journal_issue 10
_journal_name_full 'Dalton transactions (Cambridge, England : 2003)'
_journal_page_first 1006
_journal_page_last 1022
_journal_paper_doi 10.1039/b618258e
_journal_year 2007
_chemical_formula_sum 'C34 H42 Cl3 La N8 O16'
_chemical_formula_weight 1064.02
_chemical_name_systematic
;
?
;
_space_group_IT_number 2
_symmetry_cell_setting triclinic
_symmetry_space_group_name_Hall '-P 1'
_symmetry_space_group_name_H-M 'P -1'
_atom_sites_solution_hydrogens geom
_atom_sites_solution_primary direct
_atom_sites_solution_secondary difmap
_audit_creation_method SHELXL-97
_cell_angle_alpha 85.976(4)
_cell_angle_beta 74.542(4)
_cell_angle_gamma 73.206(3)
_cell_formula_units_Z 2
_cell_length_a 10.3119(11)
_cell_length_b 14.1937(11)
_cell_length_c 16.5841(15)
_cell_measurement_reflns_used 8708
_cell_measurement_temperature 100(2)
_cell_measurement_theta_max 54.988
_cell_measurement_theta_min 5.092
_cell_volume 2239.7(4)
_computing_cell_refinement 'Bruker SMART'
_computing_data_collection 'Bruker SMART'
_computing_data_reduction 'Bruker SAINT'
_computing_molecular_graphics 'Bruker SHELXTL'
_computing_publication_material 'Bruker SHELXTL'
_computing_structure_refinement 'SHELXL-97 (Sheldrick, 1997)'
_computing_structure_solution 'SHELXS-97 (Sheldrick, 1990)'
_diffrn_ambient_temperature 100(2)
_diffrn_measured_fraction_theta_full 0.991
_diffrn_measured_fraction_theta_max 0.991
_diffrn_measurement_device_type 'BRUKER SMART 4000 CCD area detector'
_diffrn_measurement_method 'phi and omega scans'
_diffrn_radiation_monochromator graphite
_diffrn_radiation_source 'fine-focus sealed tube'
_diffrn_radiation_type MoK\a
_diffrn_radiation_wavelength 0.71073
_diffrn_reflns_av_R_equivalents 0.0266
_diffrn_reflns_av_sigmaI/netI 0.0206
_diffrn_reflns_limit_h_max 13
_diffrn_reflns_limit_h_min -13
_diffrn_reflns_limit_k_max 18
_diffrn_reflns_limit_k_min -18
_diffrn_reflns_limit_l_max 21
_diffrn_reflns_limit_l_min -21
_diffrn_reflns_number 53702
_diffrn_reflns_theta_full 27.57
_diffrn_reflns_theta_max 27.57
_diffrn_reflns_theta_min 1.27
_diffrn_standards_decay_% 0
_diffrn_standards_interval_count 0
_diffrn_standards_interval_time 0
_diffrn_standards_number 0
_exptl_absorpt_coefficient_mu 1.208
_exptl_absorpt_correction_T_max 0.8991
_exptl_absorpt_correction_T_min 0.7362
_exptl_absorpt_correction_type multi-scan
_exptl_absorpt_process_details SADABS
_exptl_crystal_colour colourless
_exptl_crystal_density_diffrn 1.578
_exptl_crystal_density_method 'not measured'
_exptl_crystal_description block
_exptl_crystal_F_000 1076
_exptl_crystal_size_max 0.27
_exptl_crystal_size_mid 0.15
_exptl_crystal_size_min 0.09
_refine_diff_density_max 3.646
_refine_diff_density_min -2.230
_refine_diff_density_rms 0.162
_refine_ls_extinction_method none
_refine_ls_goodness_of_fit_ref 1.086
_refine_ls_hydrogen_treatment constr
_refine_ls_matrix_type full
_refine_ls_number_parameters 520
_refine_ls_number_reflns 10302
_refine_ls_number_restraints 50
_refine_ls_restrained_S_all 1.088
_refine_ls_R_factor_all 0.0686
_refine_ls_R_factor_gt 0.0649
_refine_ls_shift/su_max 0.000
_refine_ls_shift/su_mean 0.000
_refine_ls_structure_factor_coef Fsqd
_refine_ls_weighting_details 'calc w=1/[\s^2^(Fo^2^)+(0.0812P)^2^+13.8222P] where P=(Fo^2^+2Fc^2^)/3'
_refine_ls_weighting_scheme calc
_refine_ls_wR_factor_gt 0.1693
_refine_ls_wR_factor_ref 0.1719
_reflns_number_gt 9478
_reflns_number_total 10302
_reflns_threshold_expression >2sigma(I)
_cod_data_source_file b618258e.txt
_cod_data_source_block imw809m
_cod_depositor_comments
;
The following automatic conversions were performed:
'_symmetry_cell_setting' value 'Triclinic' changed to 'triclinic'
according to '/home/saulius/struct/CIF-dictionaries/cif_core.dic'
dictionary named 'cif_core.dic' version 2.4.1 from 2010-06-29.

Automatic conversion script
Id: cif_fix_enum 1527 2010-12-29 10:47:43Z saulius 
;
_cod_original_sg_symbol_H-M P-1
_cod_database_code 7005233

loop_
_symmetry_equiv_pos_as_xyz
'x, y, z'
'-x, -y, -z'

loop_
_atom_site_label
_atom_site_type_symbol
_atom_site_fract_x
_atom_site_fract_y
_atom_site_fract_z
_atom_site_U_iso_or_equiv
_atom_site_adp_type
_atom_site_occupancy
_atom_site_symmetry_multiplicity
_atom_site_calc_flag
_atom_site_refinement_flags
_atom_site_disorder_assembly
_atom_site_disorder_group
La1 La 0.10871(3) 0.27609(2) 0.261361(17) 0.02578(10) Uani 1 1 d . . .
O2 O -0.0957(4) 0.4011(3) 0.2262(2) 0.0370(9) Uani 1 1 d . A .
O3 O -0.0776(5) 0.1895(3) 0.2532(3) 0.0444(10) Uani 1 1 d . A .
O4 O 0.2358(5) 0.4024(3) 0.1929(3) 0.0404(10) Uani 1 1 d . A .
N1 N 0.1536(4) 0.0654(3) 0.4229(3) 0.0259(8) Uani 1 1 d . . .
N2 N 0.1678(5) 0.0955(3) 0.3426(3) 0.0301(9) Uani 1 1 d . A .
N5 N 0.3341(4) 0.2825(3) 0.4171(3) 0.0256(8) Uani 1 1 d . . .
N6 N 0.2226(4) 0.3249(3) 0.3860(3) 0.0237(8) Uani 1 1 d . A .
N7 N 0.0024(4) 0.4585(3) 0.3398(3) 0.0267(9) Uani 1 1 d . A .
N8 N -0.3056(6) 0.5161(4) 0.2669(3) 0.0427(12) Uani 1 1 d . . .
C1 C 0.2166(6) 0.0666(4) 0.6151(4) 0.0317(11) Uani 1 1 d . . .
H1 H 0.1304 0.0515 0.6386 0.038 Uiso 1 1 calc R . .
C2 C 0.3177(6) 0.0457(4) 0.6596(4) 0.0364(12) Uani 1 1 d . . .
H2 H 0.3016 0.0149 0.7126 0.044 Uiso 1 1 calc R . .
C3 C 0.4428(6) 0.0700(4) 0.6264(4) 0.0349(12) Uani 1 1 d . . .
H3 H 0.5111 0.0579 0.6574 0.042 Uiso 1 1 calc R . .
C4 C 0.4668(5) 0.1117(4) 0.5479(4) 0.0317(11) Uani 1 1 d . A .
H4 H 0.5529 0.1272 0.5251 0.038 Uiso 1 1 calc R . .
C5 C 0.3672(5) 0.1314(4) 0.5015(3) 0.0271(10) Uani 1 1 d . . .
C6 C 0.2394(5) 0.1093(3) 0.5366(3) 0.0257(10) Uani 1 1 d . A .
C7 C 0.1251(5) 0.1343(4) 0.4909(3) 0.0254(9) Uani 1 1 d . A .
H7A H 0.0350 0.1340 0.5311 0.030 Uiso 1 1 calc R . .
H7B H 0.1154 0.2015 0.4679 0.030 Uiso 1 1 calc R . .
C8 C 0.1741(5) -0.0324(4) 0.4300(4) 0.0283(10) Uani 1 1 d . A .
H8 H 0.1695 -0.0689 0.4804 0.034 Uiso 1 1 calc R . .
C9 C 0.2028(6) -0.0700(4) 0.3510(4) 0.0344(12) Uani 1 1 d . . .
H9 H 0.2217 -0.1367 0.3354 0.041 Uiso 1 1 calc R A .
C10 C 0.1978(6) 0.0126(4) 0.2985(4) 0.0343(12) Uani 1 1 d D A .
C21 C 0.3987(5) 0.1754(4) 0.4152(3) 0.0281(10) Uani 1 1 d . A .
H21A H 0.5015 0.1614 0.3926 0.034 Uiso 1 1 calc R . .
H21B H 0.3630 0.1443 0.3774 0.034 Uiso 1 1 calc R . .
C22 C 0.3712(5) 0.3477(4) 0.4543(4) 0.0314(11) Uani 1 1 d . A .
H22 H 0.4463 0.3337 0.4804 0.038 Uiso 1 1 calc R . .
C23 C 0.2804(6) 0.4389(4) 0.4477(3) 0.0303(11) Uani 1 1 d . . .
H23 H 0.2796 0.5002 0.4678 0.036 Uiso 1 1 calc R A .
C24 C 0.1900(5) 0.4212(4) 0.4051(3) 0.0261(10) Uani 1 1 d . A .
C25 C 0.0748(5) 0.4931(4) 0.3811(3) 0.0267(10) Uani 1 1 d . . .
C26 C 0.0451(6) 0.5934(4) 0.3979(4) 0.0346(12) Uani 1 1 d . A .
H26 H 0.0973 0.6159 0.4278 0.042 Uiso 1 1 calc R . .
C27 C -0.0609(7) 0.6590(4) 0.3703(4) 0.0400(13) Uani 1 1 d . . .
H27 H -0.0807 0.7276 0.3791 0.048 Uiso 1 1 calc R A .
C28 C -0.1370(6) 0.6244(4) 0.3304(4) 0.0399(14) Uani 1 1 d . A .
H28 H -0.2112 0.6688 0.3116 0.048 Uiso 1 1 calc R . .
C29 C -0.1057(6) 0.5231(4) 0.3172(3) 0.0318(11) Uani 1 1 d . . .
C30 C -0.1723(6) 0.4764(4) 0.2688(3) 0.0356(12) Uani 1 1 d . A .
C31 C -0.4144(7) 0.5828(7) 0.3312(5) 0.059(2) Uani 1 1 d . . .
H31A H -0.3740 0.5901 0.3775 0.071 Uiso 1 1 calc R . .
H31B H -0.4922 0.5530 0.3544 0.071 Uiso 1 1 calc R . .
C32 C -0.4732(11) 0.6857(7) 0.2965(7) 0.086(4) Uani 1 1 d . . .
H32A H -0.4017 0.7213 0.2846 0.129 Uiso 1 1 calc R . .
H32B H -0.5565 0.7226 0.3379 0.129 Uiso 1 1 calc R . .
H32C H -0.4985 0.6785 0.2448 0.129 Uiso 1 1 calc R . .
C33 C -0.3578(8) 0.4728(5) 0.2089(4) 0.0455(14) Uani 1 1 d . . .
H33A H -0.2804 0.4483 0.1586 0.055 Uiso 1 1 calc R . .
H33B H -0.4321 0.5244 0.1909 0.055 Uiso 1 1 calc R . .
C34 C -0.4151(9) 0.3902(5) 0.2468(5) 0.0535(17) Uani 1 1 d . . .
H34A H -0.3414 0.3383 0.2636 0.080 Uiso 1 1 calc R . .
H34B H -0.4485 0.3638 0.2057 0.080 Uiso 1 1 calc R . .
H34C H -0.4932 0.4143 0.2960 0.080 Uiso 1 1 calc R . .
Cl1 Cl 0.51196(17) 0.15344(14) 0.17416(13) 0.0585(5) Uani 1 1 d . . .
O10 O 0.3800(4) 0.2022(4) 0.2295(3) 0.0467(11) Uani 1 1 d . A .
O11 O 0.6222(5) 0.1582(4) 0.2089(5) 0.0703(18) Uani 1 1 d . A .
O12 O 0.5221(8) 0.0544(6) 0.1657(8) 0.140(5) Uani 1 1 d . A .
O13 O 0.5202(10) 0.2040(11) 0.0994(5) 0.156(5) Uani 1 1 d . A .
Cl2 Cl -0.22501(12) 0.28689(9) 0.44897(7) 0.0279(2) Uani 1 1 d . . .
O14 O -0.0819(4) 0.2815(3) 0.4023(2) 0.0323(8) Uani 1 1 d . A .
O15 O -0.2692(4) 0.2135(3) 0.4165(3) 0.0388(9) Uani 1 1 d . A .
O16 O -0.3135(4) 0.3827(3) 0.4399(3) 0.0420(10) Uani 1 1 d . A .
O17 O -0.2270(5) 0.2674(4) 0.5350(3) 0.0512(12) Uani 1 1 d . A .
O1 O 0.1200(9) 0.2862(5) 0.1068(4) 0.0285(14) Uiso 0.543(5) 1 d PDU A 1
N4 N 0.2673(10) 0.2469(7) -0.0190(6) 0.043(2) Uiso 0.543(5) 1 d PD A 1
C11 C 0.2439(8) 0.0066(5) 0.2131(3) 0.0323(15) Uiso 0.543(5) 1 d PGDU A 1
C12 C 0.3077(8) -0.0777(4) 0.1637(4) 0.0336(14) Uiso 0.543(5) 1 d PGU A 1
H12 H 0.3325 -0.1401 0.1890 0.040 Uiso 0.543(5) 1 calc PR A 1
C13 C 0.3351(8) -0.0706(4) 0.0771(4) 0.0372(14) Uiso 0.543(5) 1 d PGU A 1
H13 H 0.3787 -0.1282 0.0433 0.045 Uiso 0.543(5) 1 calc PR A 1
C14 C 0.2988(8) 0.0208(5) 0.0399(3) 0.0353(13) Uiso 0.543(5) 1 d PGU A 1
H14 H 0.3176 0.0257 -0.0192 0.042 Uiso 0.543(5) 1 calc PR A 1
C15 C 0.2351(8) 0.1051(4) 0.0894(4) 0.0328(13) Uiso 0.543(5) 1 d PGDU A 1
N3 N 0.2076(8) 0.0980(4) 0.1760(4) 0.0284(16) Uiso 0.543(5) 1 d PGDU A 1
C17 C 0.3956(18) 0.1828(15) -0.0762(11) 0.083(5) Uiso 0.543(5) 1 d PDU A 1
H17A H 0.4300 0.1202 -0.0480 0.100 Uiso 0.543(5) 1 calc PR A 1
H17B H 0.4707 0.2162 -0.0912 0.100 Uiso 0.543(5) 1 calc PR A 1
C18 C 0.358(2) 0.1624(17) -0.1536(12) 0.093(5) Uiso 0.543(5) 1 d PDU A 1
H18A H 0.2669 0.1489 -0.1379 0.139 Uiso 0.543(5) 1 calc PR A 1
H18B H 0.4298 0.1051 -0.1831 0.139 Uiso 0.543(5) 1 calc PR A 1
H18C H 0.3543 0.2198 -0.1903 0.139 Uiso 0.543(5) 1 calc PR A 1
C19 C 0.2338(14) 0.3529(9) -0.0429(9) 0.048(2) Uiso 0.543(5) 1 d PDU A 1
H19A H 0.3100 0.3629 -0.0906 0.057 Uiso 0.543(5) 1 calc PR A 1
H19B H 0.2291 0.3932 0.0047 0.057 Uiso 0.543(5) 1 calc PR A 1
C20 C 0.0972(15) 0.3872(11) -0.0670(9) 0.052(3) Uiso 0.543(5) 1 d PDU A 1
H20A H 0.0980 0.3437 -0.1105 0.078 Uiso 0.543(5) 1 calc PR A 1
H20B H 0.0845 0.4546 -0.0883 0.078 Uiso 0.543(5) 1 calc PR A 1
H20C H 0.0199 0.3858 -0.0178 0.078 Uiso 0.543(5) 1 calc PR A 1
C16 C 0.2073(11) 0.2212(8) 0.0556(6) 0.0329(16) Uiso 0.543(5) 1 d PDU A 1
O1' O 0.1746(10) 0.2713(6) 0.1095(5) 0.0274(16) Uiso 0.457(5) 1 d PDU A 2
C11' C 0.2059(9) 0.0205(6) 0.2048(3) 0.0288(16) Uiso 0.457(5) 1 d PGDU A 2
C12' C 0.2319(9) -0.0628(5) 0.1572(4) 0.0326(14) Uiso 0.457(5) 1 d PGU A 2
H12' H 0.2378 -0.1251 0.1834 0.039 Uiso 0.457(5) 1 calc PR A 2
C13' C 0.2491(10) -0.0551(5) 0.0712(4) 0.0361(15) Uiso 0.457(5) 1 d PGU A 2
H13' H 0.2668 -0.1121 0.0386 0.043 Uiso 0.457(5) 1 calc PR A 2
C14' C 0.2403(10) 0.0360(6) 0.0328(3) 0.0358(15) Uiso 0.457(5) 1 d PGU A 2
H14' H 0.2521 0.0413 -0.0260 0.043 Uiso 0.457(5) 1 calc PR A 2
C15' C 0.2144(10) 0.1194(5) 0.0805(5) 0.0348(14) Uiso 0.457(5) 1 d PGDU A 2
N3' N 0.1971(10) 0.1116(5) 0.1665(5) 0.0277(18) Uiso 0.457(5) 1 d PGDU A 2
N4' N 0.1062(12) 0.2221(7) 0.0043(7) 0.038(2) Uiso 0.457(5) 1 d PD A 2
C18' C 0.1392(17) 0.1432(13) -0.1313(9) 0.054(3) Uiso 0.457(5) 1 d PDU A 2
H18D H 0.0921 0.2003 -0.1600 0.081 Uiso 0.457(5) 1 calc PR A 2
H18E H 0.1354 0.0827 -0.1545 0.081 Uiso 0.457(5) 1 calc PR A 2
H18F H 0.2373 0.1421 -0.1394 0.081 Uiso 0.457(5) 1 calc PR A 2
C17' C 0.0667(16) 0.1500(11) -0.0389(8) 0.047(3) Uiso 0.457(5) 1 d PDU A 2
H17C H -0.0361 0.1705 -0.0314 0.056 Uiso 0.457(5) 1 calc PR A 2
H17D H 0.0925 0.0844 -0.0133 0.056 Uiso 0.457(5) 1 calc PR A 2
C19' C 0.0477(15) 0.3282(10) -0.0142(10) 0.049(3) Uiso 0.457(5) 1 d PDU A 2
H19C H -0.0005 0.3653 0.0389 0.059 Uiso 0.457(5) 1 calc PR A 2
H19D H -0.0222 0.3346 -0.0468 0.059 Uiso 0.457(5) 1 calc PR A 2
C20' C 0.1641(19) 0.3717(13) -0.0639(11) 0.053(3) Uiso 0.457(5) 1 d PDU A 2
H20D H 0.2387 0.3584 -0.0349 0.079 Uiso 0.457(5) 1 calc PR A 2
H20E H 0.1259 0.4430 -0.0689 0.079 Uiso 0.457(5) 1 calc PR A 2
H20F H 0.2024 0.3417 -0.1198 0.079 Uiso 0.457(5) 1 calc PR A 2
C16' C 0.1688(14) 0.2038(9) 0.0642(8) 0.0323(16) Uiso 0.457(5) 1 d PDU A 2
Cl3 Cl 0.24070(19) -0.34029(13) 0.18961(16) 0.0633(5) Uani 1 1 d . . .
O21 O 0.1818(8) -0.2647(4) 0.2484(4) 0.0781(19) Uani 1 1 d . . .
O20 O 0.3540(8) -0.3202(5) 0.1306(4) 0.0772(18) Uani 1 1 d . . .
O18 O 0.2969(8) -0.4306(6) 0.2343(5) 0.085(2) Uiso 1 1 d . . .
O19 O 0.1414(9) -0.3685(6) 0.1619(5) 0.098(2) Uiso 1 1 d . . .

loop_
_atom_site_aniso_label
_atom_site_aniso_U_11
_atom_site_aniso_U_22
_atom_site_aniso_U_33
_atom_site_aniso_U_23
_atom_site_aniso_U_13
_atom_site_aniso_U_12
La1 0.02973(16) 0.02261(15) 0.02244(15) -0.00167(10) 0.00119(11) -0.01026(11)
O2 0.041(2) 0.037(2) 0.0293(19) 0.0024(16) -0.0097(17) -0.0058(17)
O3 0.036(2) 0.045(2) 0.051(3) -0.004(2) -0.0038(19) -0.0169(19)
O4 0.047(2) 0.031(2) 0.037(2) -0.0033(16) 0.0083(18) -0.0185(18)
N1 0.0201(19) 0.022(2) 0.034(2) -0.0007(16) -0.0026(16) -0.0067(15)
N2 0.031(2) 0.028(2) 0.028(2) -0.0050(17) 0.0034(17) -0.0125(18)
N5 0.0186(18) 0.022(2) 0.034(2) -0.0019(16) -0.0026(16) -0.0058(15)
N6 0.0204(18) 0.0188(19) 0.027(2) -0.0012(15) 0.0003(15) -0.0042(15)
N7 0.025(2) 0.024(2) 0.023(2) 0.0038(15) 0.0014(16) -0.0015(16)
N8 0.041(3) 0.053(3) 0.030(2) -0.001(2) -0.012(2) -0.004(2)
C1 0.030(3) 0.023(2) 0.040(3) 0.001(2) -0.008(2) -0.006(2)
C2 0.035(3) 0.026(3) 0.045(3) 0.003(2) -0.012(2) -0.004(2)
C3 0.031(3) 0.025(3) 0.049(3) -0.002(2) -0.017(2) -0.001(2)
C4 0.021(2) 0.024(2) 0.048(3) -0.003(2) -0.010(2) -0.0028(19)
C5 0.021(2) 0.019(2) 0.039(3) -0.0021(19) -0.007(2) -0.0022(17)
C6 0.022(2) 0.016(2) 0.037(3) -0.0030(18) -0.0069(19) -0.0011(17)
C7 0.019(2) 0.022(2) 0.031(2) -0.0020(19) -0.0022(18) -0.0036(17)
C8 0.021(2) 0.023(2) 0.041(3) 0.000(2) -0.006(2) -0.0080(18)
C9 0.028(3) 0.026(3) 0.045(3) -0.004(2) 0.002(2) -0.011(2)
C10 0.036(3) 0.028(3) 0.035(3) -0.007(2) 0.007(2) -0.017(2)
C21 0.021(2) 0.019(2) 0.038(3) -0.0028(19) 0.0000(19) -0.0020(17)
C22 0.025(2) 0.029(3) 0.042(3) -0.002(2) -0.005(2) -0.011(2)
C23 0.029(3) 0.024(2) 0.036(3) -0.003(2) -0.002(2) -0.010(2)
C24 0.024(2) 0.020(2) 0.028(2) -0.0035(18) 0.0046(18) -0.0079(18)
C25 0.026(2) 0.022(2) 0.024(2) 0.0002(18) 0.0034(18) -0.0044(18)
C26 0.039(3) 0.024(2) 0.033(3) -0.003(2) 0.001(2) -0.004(2)
C27 0.044(3) 0.024(3) 0.040(3) -0.003(2) 0.003(3) -0.002(2)
C28 0.039(3) 0.028(3) 0.037(3) 0.009(2) -0.002(2) 0.006(2)
C29 0.030(3) 0.030(3) 0.027(2) 0.006(2) -0.004(2) 0.000(2)
C30 0.037(3) 0.039(3) 0.023(2) 0.007(2) -0.005(2) -0.004(2)
C31 0.034(3) 0.081(6) 0.051(4) -0.019(4) -0.012(3) 0.006(3)
C32 0.079(6) 0.068(6) 0.108(8) -0.041(5) -0.061(6) 0.029(5)
C33 0.051(4) 0.045(4) 0.041(3) 0.002(3) -0.017(3) -0.010(3)
C34 0.068(5) 0.046(4) 0.047(4) 0.004(3) -0.024(3) -0.010(3)
Cl1 0.0375(8) 0.0544(10) 0.0694(11) -0.0347(9) 0.0233(8) -0.0170(7)
O10 0.024(2) 0.057(3) 0.050(3) -0.026(2) 0.0065(18) -0.0060(18)
O11 0.024(2) 0.057(3) 0.122(5) -0.011(3) -0.001(3) -0.013(2)
O12 0.062(4) 0.070(5) 0.285(14) -0.093(7) -0.026(6) -0.009(4)
O13 0.098(6) 0.298(16) 0.053(4) 0.026(7) 0.016(4) -0.064(8)
Cl2 0.0225(5) 0.0347(6) 0.0262(6) 0.0037(5) -0.0028(4) -0.0113(5)
O14 0.0203(17) 0.042(2) 0.0310(19) 0.0052(16) -0.0011(14) -0.0101(15)
O15 0.037(2) 0.038(2) 0.043(2) -0.0016(18) -0.0038(18) -0.0196(18)
O16 0.032(2) 0.035(2) 0.058(3) -0.0080(19) -0.0149(19) -0.0035(17)
O17 0.055(3) 0.080(4) 0.029(2) 0.016(2) -0.0081(19) -0.040(3)
Cl3 0.0439(9) 0.0352(8) 0.1057(16) -0.0078(9) -0.0005(9) -0.0185(7)
O21 0.096(5) 0.048(3) 0.089(5) -0.004(3) 0.000(4) -0.040(3)
O20 0.093(5) 0.083(4) 0.053(3) 0.001(3) 0.001(3) -0.040(4)

loop_
_atom_type_symbol
_atom_type_description
_atom_type_scat_dispersion_real
_atom_type_scat_dispersion_imag
_atom_type_scat_source
C C 0.0033 0.0016 'International Tables Vol C Tables 4.2.6.8 and 6.1.1.4'
H H 0.0000 0.0000 'International Tables Vol C Tables 4.2.6.8 and 6.1.1.4'
N N 0.0061 0.0033 'International Tables Vol C Tables 4.2.6.8 and 6.1.1.4'
O O 0.0106 0.0060 'International Tables Vol C Tables 4.2.6.8 and 6.1.1.4'
Cl Cl 0.1484 0.1585 'International Tables Vol C Tables 4.2.6.8 and 6.1.1.4'
La La -0.2871 2.4523 'International Tables Vol C Tables 4.2.6.8 and 6.1.1.4'

loop_
_geom_angle_atom_site_label_1
_geom_angle_atom_site_label_2
_geom_angle_atom_site_label_3
_geom_angle
_geom_angle_site_symmetry_1
_geom_angle_site_symmetry_3
_geom_angle_publ_flag
O1' La1 O2 77.6(2) . . ?
O1' La1 O1 12.6(2) . . ?
O2 La1 O1 66.1(2) . . ?
O1' La1 O4 65.6(2) . . ?
O2 La1 O4 82.08(15) . . ?
O1 La1 O4 70.35(19) . . ?
O1' La1 O3 86.4(2) . . ?
O2 La1 O3 71.02(15) . . ?
O1 La1 O3 78.1(2) . . ?
O4 La1 O3 144.85(16) . . ?
O1' La1 O10 78.5(3) . . ?
O2 La1 O10 147.92(15) . . ?
O1 La1 O10 91.1(2) . . ?
O4 La1 O10 68.61(16) . . ?
O3 La1 O10 128.31(15) . . ?
O1' La1 O14 149.4(2) . . ?
O2 La1 O14 79.95(13) . . ?
O1 La1 O14 137.4(2) . . ?
O4 La1 O14 131.13(13) . . ?
O3 La1 O14 66.63(13) . . ?
O10 La1 O14 129.29(14) . . ?
O1' La1 N3' 54.7(3) . . ?
O2 La1 N3' 112.8(2) . . ?
O1 La1 N3' 59.2(2) . . ?
O4 La1 N3' 110.9(2) . . ?
O3 La1 N3' 62.5(2) . . ?
O10 La1 N3' 68.6(2) . . ?
O14 La1 N3' 118.0(2) . . ?
O1' La1 N7 118.0(2) . . ?
O2 La1 N7 59.67(13) . . ?
O1 La1 N7 112.77(18) . . ?
O4 La1 N7 65.88(12) . . ?
O3 La1 N7 115.21(14) . . ?
O10 La1 N7 115.54(14) . . ?
O14 La1 N7 65.78(12) . . ?
N3' La1 N7 171.66(19) . . ?
O1' La1 N3 59.4(2) . . ?
O2 La1 N3 117.31(18) . . ?
O1 La1 N3 64.3(2) . . ?
O4 La1 N3 113.33(19) . . ?
O3 La1 N3 63.5(2) . . ?
O10 La1 N3 66.33(19) . . ?
O14 La1 N3 115.33(19) . . ?
N3' La1 N3 5.2(3) . . ?
N7 La1 N3 176.81(17) . . ?
O1' La1 N2 116.6(2) . . ?
O2 La1 N2 139.50(14) . . ?
O1 La1 N2 121.65(18) . . ?
O4 La1 N2 138.33(14) . . ?
O3 La1 N2 72.34(15) . . ?
O10 La1 N2 71.27(15) . . ?
O14 La1 N2 70.11(12) . . ?
N3' La1 N2 62.60(19) . . ?
N7 La1 N2 125.17(12) . . ?
N3 La1 N2 57.61(17) . . ?
O1' La1 N6 135.0(2) . . ?
O2 La1 N6 118.33(12) . . ?
O1 La1 N6 144.09(19) . . ?
O4 La1 N6 75.00(13) . . ?
O3 La1 N6 137.79(13) . . ?
O10 La1 N6 67.28(13) . . ?
O14 La1 N6 74.51(12) . . ?
N3' La1 N6 128.8(2) . . ?
N7 La1 N6 58.68(12) . . ?
N3 La1 N6 124.36(17) . . ?
N2 La1 N6 79.66(12) . . ?
C30 O2 La1 126.2(4) . . ?
C8 N1 N2 112.2(4) . . ?
C8 N1 C7 126.2(5) . . ?
N2 N1 C7 121.5(4) . . ?
C10 N2 N1 104.5(4) . . ?
C10 N2 La1 118.6(4) . . ?
N1 N2 La1 135.9(3) . . ?
C22 N5 N6 112.5(4) . . ?
C22 N5 C21 124.7(4) . . ?
N6 N5 C21 122.7(4) . . ?
N5 N6 C24 104.2(4) . . ?
N5 N6 La1 135.9(3) . . ?
C24 N6 La1 116.8(3) . . ?
C25 N7 C29 118.0(5) . . ?
C25 N7 La1 122.1(3) . . ?
C29 N7 La1 117.5(4) . . ?
C30 N8 C33 117.4(5) . . ?
C30 N8 C31 125.4(5) . . ?
C33 N8 C31 115.4(6) . . ?
C2 C1 C6 121.0(5) . . ?
C2 C1 H1 119.5 . . ?
C6 C1 H1 119.5 . . ?
C1 C2 C3 119.8(6) . . ?
C1 C2 H2 120.1 . . ?
C3 C2 H2 120.1 . . ?
C4 C3 C2 119.5(5) . . ?
C4 C3 H3 120.3 . . ?
C2 C3 H3 120.3 . . ?
C3 C4 C5 121.4(5) . . ?
C3 C4 H4 119.3 . . ?
C5 C4 H4 119.3 . . ?
C4 C5 C6 118.7(5) . . ?
C4 C5 C21 119.7(5) . . ?
C6 C5 C21 121.6(5) . . ?
C1 C6 C5 119.6(5) . . ?
C1 C6 C7 119.6(5) . . ?
C5 C6 C7 120.7(5) . . ?
N1 C7 C6 112.5(4) . . ?
N1 C7 H7A 109.1 . . ?
C6 C7 H7A 109.1 . . ?
N1 C7 H7B 109.1 . . ?
C6 C7 H7B 109.1 . . ?
H7A C7 H7B 107.8 . . ?
N1 C8 C9 107.6(5) . . ?
N1 C8 H8 126.2 . . ?
C9 C8 H8 126.2 . . ?
C8 C9 C10 104.4(5) . . ?
C8 C9 H9 127.8 . . ?
C10 C9 H9 127.8 . . ?
N2 C10 C11 123.9(5) . . ?
N2 C10 C9 111.3(5) . . ?
C11 C10 C9 123.7(5) . . ?
N2 C10 C11' 118.7(5) . . ?
C11 C10 C11' 16.2(5) . . ?
C9 C10 C11' 129.7(5) . . ?
N5 C21 C5 111.5(4) . . ?
N5 C21 H21A 109.3 . . ?
C5 C21 H21A 109.3 . . ?
N5 C21 H21B 109.3 . . ?
C5 C21 H21B 109.3 . . ?
H21A C21 H21B 108.0 . . ?
N5 C22 C23 107.3(5) . . ?
N5 C22 H22 126.4 . . ?
C23 C22 H22 126.4 . . ?
C22 C23 C24 104.7(5) . . ?
C22 C23 H23 127.7 . . ?
C24 C23 H23 127.7 . . ?
N6 C24 C23 111.4(5) . . ?
N6 C24 C25 121.4(5) . . ?
C23 C24 C25 127.2(5) . . ?
N7 C25 C26 122.3(5) . . ?
N7 C25 C24 116.5(4) . . ?
C26 C25 C24 121.2(5) . . ?
C27 C26 C25 118.9(6) . . ?
C27 C26 H26 120.5 . . ?
C25 C26 H26 120.5 . . ?
C28 C27 C26 119.2(5) . . ?
C28 C27 H27 120.4 . . ?
C26 C27 H27 120.4 . . ?
C27 C28 C29 119.7(5) . . ?
C27 C28 H28 120.1 . . ?
C29 C28 H28 120.1 . . ?
N7 C29 C28 121.7(6) . . ?
N7 C29 C30 112.6(5) . . ?
C28 C29 C30 125.2(5) . . ?
O2 C30 N8 121.8(6) . . ?
O2 C30 C29 117.0(5) . . ?
N8 C30 C29 121.0(5) . . ?
N8 C31 C32 112.6(7) . . ?
N8 C31 H31A 109.1 . . ?
C32 C31 H31A 109.1 . . ?
N8 C31 H31B 109.1 . . ?
C32 C31 H31B 109.1 . . ?
H31A C31 H31B 107.8 . . ?
C31 C32 H32A 109.5 . . ?
C31 C32 H32B 109.5 . . ?
H32A C32 H32B 109.5 . . ?
C31 C32 H32C 109.5 . . ?
H32A C32 H32C 109.5 . . ?
H32B C32 H32C 109.5 . . ?
N8 C33 C34 112.6(6) . . ?
N8 C33 H33A 109.1 . . ?
C34 C33 H33A 109.1 . . ?
N8 C33 H33B 109.1 . . ?
C34 C33 H33B 109.1 . . ?
H33A C33 H33B 107.8 . . ?
C33 C34 H34A 109.5 . . ?
C33 C34 H34B 109.5 . . ?
H34A C34 H34B 109.5 . . ?
C33 C34 H34C 109.5 . . ?
H34A C34 H34C 109.5 . . ?
H34B C34 H34C 109.5 . . ?
O13 Cl1 O12 113.2(8) . . ?
O13 Cl1 O11 109.9(6) . . ?
O12 Cl1 O11 107.6(5) . . ?
O13 Cl1 O10 106.6(5) . . ?
O12 Cl1 O10 110.2(4) . . ?
O11 Cl1 O10 109.2(3) . . ?
Cl1 O10 La1 150.9(3) . . ?
O16 Cl2 O17 110.5(3) . . ?
O16 Cl2 O15 110.5(3) . . ?
O17 Cl2 O15 109.7(3) . . ?
O16 Cl2 O14 109.1(3) . . ?
O17 Cl2 O14 108.4(3) . . ?
O15 Cl2 O14 108.6(2) . . ?
Cl2 O14 La1 151.2(2) . . ?
C16 O1 La1 121.4(7) . . ?
C16 N4 C19 119.7(10) . . ?
C16 N4 C17 124.2(11) . . ?
C19 N4 C17 114.1(12) . . ?
C10 C11 C12 127.8(5) . . ?
C10 C11 N3 111.9(5) . . ?
C12 C11 N3 120.0 . . ?
C11 C12 C13 120.0 . . ?
C11 C12 H12 120.0 . . ?
C13 C12 H12 120.0 . . ?
C14 C13 C12 120.0 . . ?
C14 C13 H13 120.0 . . ?
C12 C13 H13 120.0 . . ?
C13 C14 C15 120.0 . . ?
C13 C14 H14 120.0 . . ?
C15 C14 H14 120.0 . . ?
C14 C15 N3 120.0 . . ?
C14 C15 C16 126.1(5) . . ?
N3 C15 C16 113.2(5) . . ?
C15 N3 C11 120.0 . . ?
C15 N3 La1 115.2(3) . . ?
C11 N3 La1 124.5(3) . . ?
N4 C17 C18 108.4(15) . . ?
N4 C17 H17A 110.0 . . ?
C18 C17 H17A 110.0 . . ?
N4 C17 H17B 110.0 . . ?
C18 C17 H17B 110.0 . . ?
H17A C17 H17B 108.4 . . ?
N4 C19 C20 112.2(10) . . ?
N4 C19 H19A 109.2 . . ?
C20 C19 H19A 109.2 . . ?
N4 C19 H19B 109.2 . . ?
C20 C19 H19B 109.2 . . ?
H19A C19 H19B 107.9 . . ?
O1 C16 N4 119.8(10) . . ?
O1 C16 C15 116.0(8) . . ?
N4 C16 C15 124.2(8) . . ?
C16' O1' La1 125.5(8) . . ?
C12' C11' N3' 120.0 . . ?
C12' C11' C10 120.8(5) . . ?
N3' C11' C10 119.0(5) . . ?
C11' C12' C13' 120.0 . . ?
C11' C12' H12' 120.0 . . ?
C13' C12' H12' 120.0 . . ?
C14' C13' C12' 120.0 . . ?
C14' C13' H13' 120.0 . . ?
C12' C13' H13' 120.0 . . ?
C13' C14' C15' 120.0 . . ?
C13' C14' H14' 120.0 . . ?
C15' C14' H14' 120.0 . . ?
C16' C15' C14' 128.9(8) . . ?
C16' C15' N3' 108.3(8) . . ?
C14' C15' N3' 120.0 . . ?
C15' N3' C11' 120.0 . . ?
C15' N3' La1 119.7(4) . . ?
C11' N3' La1 119.6(4) . . ?
C16' N4' C17' 126.9(11) . . ?
C16' N4' C19' 116.4(11) . . ?
C17' N4' C19' 116.0(11) . . ?
C17' C18' H18D 109.5 . . ?
C17' C18' H18E 109.5 . . ?
H18D C18' H18E 109.5 . . ?
C17' C18' H18F 109.5 . . ?
H18D C18' H18F 109.5 . . ?
H18E C18' H18F 109.5 . . ?
N4' C17' C18' 111.4(12) . . ?
N4' C17' H17C 109.3 . . ?
C18' C17' H17C 109.3 . . ?
N4' C17' H17D 109.3 . . ?
C18' C17' H17D 109.3 . . ?
H17C C17' H17D 108.0 . . ?
N4' C19' C20' 110.7(12) . . ?
N4' C19' H19C 109.5 . . ?
C20' C19' H19C 109.5 . . ?
N4' C19' H19D 109.5 . . ?
C20' C19' H19D 109.5 . . ?
H19C C19' H19D 108.1 . . ?
C19' C20' H20D 109.5 . . ?
C19' C20' H20E 109.5 . . ?
H20D C20' H20E 109.5 . . ?
C19' C20' H20F 109.5 . . ?
H20D C20' H20F 109.5 . . ?
H20E C20' H20F 109.5 . . ?
C15' C16' O1' 119.6(10) . . ?
C15' C16' N4' 117.1(10) . . ?
O1' C16' N4' 123.1(11) . . ?
O21 Cl3 O19 113.1(5) . . ?
O21 Cl3 O20 109.3(4) . . ?
O19 Cl3 O20 118.9(5) . . ?
O21 Cl3 O18 107.0(5) . . ?
O19 Cl3 O18 100.1(5) . . ?
O20 Cl3 O18 107.4(4) . . ?

loop_
_geom_bond_atom_site_label_1
_geom_bond_atom_site_label_2
_geom_bond_distance
_geom_bond_site_symmetry_2
_geom_bond_publ_flag
La1 O1' 2.428(8) . ?
La1 O2 2.506(4) . ?
La1 O1 2.530(7) . ?
La1 O4 2.549(4) . ?
La1 O3 2.597(4) . ?
La1 O10 2.607(4) . ?
La1 O14 2.612(4) . ?
La1 N3' 2.697(5) . ?
La1 N7 2.770(4) . ?
La1 N3 2.771(5) . ?
La1 N2 2.794(5) . ?
La1 N6 2.845(4) . ?
O2 C30 1.258(7) . ?
N1 C8 1.344(6) . ?
N1 N2 1.353(6) . ?
N1 C7 1.458(6) . ?
N2 C10 1.343(7) . ?
N5 C22 1.341(7) . ?
N5 N6 1.350(6) . ?
N5 C21 1.471(6) . ?
N6 C24 1.350(6) . ?
N7 C25 1.341(7) . ?
N7 C29 1.344(7) . ?
N8 C30 1.335(8) . ?
N8 C33 1.463(8) . ?
N8 C31 1.477(9) . ?
C1 C2 1.386(8) . ?
C1 C6 1.387(8) . ?
C1 H1 0.9500 . ?
C2 C3 1.392(8) . ?
C2 H2 0.9500 . ?
C3 C4 1.382(8) . ?
C3 H3 0.9500 . ?
C4 C5 1.397(7) . ?
C4 H4 0.9500 . ?
C5 C6 1.406(7) . ?
C5 C21 1.513(7) . ?
C6 C7 1.513(7) . ?
C7 H7A 0.9900 . ?
C7 H7B 0.9900 . ?
C8 C9 1.373(8) . ?
C8 H8 0.9500 . ?
C9 C10 1.408(8) . ?
C9 H9 0.9500 . ?
C10 C11 1.368(7) . ?
C10 C11' 1.531(8) . ?
C21 H21A 0.9900 . ?
C21 H21B 0.9900 . ?
C22 C23 1.377(8) . ?
C22 H22 0.9500 . ?
C23 C24 1.394(7) . ?
C23 H23 0.9500 . ?
C24 C25 1.451(7) . ?
C25 C26 1.398(7) . ?
C26 C27 1.374(9) . ?
C26 H26 0.9500 . ?
C27 C28 1.355(10) . ?
C27 H27 0.9500 . ?
C28 C29 1.400(8) . ?
C28 H28 0.9500 . ?
C29 C30 1.479(9) . ?
C31 C32 1.545(13) . ?
C31 H31A 0.9900 . ?
C31 H31B 0.9900 . ?
C32 H32A 0.9800 . ?
C32 H32B 0.9800 . ?
C32 H32C 0.9800 . ?
C33 C34 1.488(10) . ?
C33 H33A 0.9900 . ?
C33 H33B 0.9900 . ?
C34 H34A 0.9800 . ?
C34 H34B 0.9800 . ?
C34 H34C 0.9800 . ?
Cl1 O13 1.383(10) . ?
Cl1 O12 1.393(7) . ?
Cl1 O11 1.425(6) . ?
Cl1 O10 1.432(4) . ?
Cl2 O16 1.425(4) . ?
Cl2 O17 1.429(4) . ?
Cl2 O15 1.438(4) . ?
Cl2 O14 1.455(4) . ?
O1 C16 1.268(11) . ?
N4 C16 1.306(12) . ?
N4 C19 1.493(13) . ?
N4 C17 1.495(14) . ?
C11 C12 1.3900 . ?
C11 N3 1.3900 . ?
C12 C13 1.3900 . ?
C12 H12 0.9500 . ?
C13 C14 1.3900 . ?
C13 H13 0.9500 . ?
C14 C15 1.3900 . ?
C14 H14 0.9500 . ?
C15 N3 1.3900 . ?
C15 C16 1.672(12) . ?
C17 C18 1.502(17) . ?
C17 H17A 0.9900 . ?
C17 H17B 0.9900 . ?
C18 H18A 0.9800 . ?
C18 H18B 0.9800 . ?
C18 H18C 0.9800 . ?
C19 C20 1.502(14) . ?
C19 H19A 0.9900 . ?
C19 H19B 0.9900 . ?
C20 H20A 0.9800 . ?
C20 H20B 0.9800 . ?
C20 H20C 0.9800 . ?
O1' C16' 1.280(12) . ?
C11' C12' 1.3900 . ?
C11' N3' 1.3900 . ?
C12' C13' 1.3900 . ?
C12' H12' 0.9500 . ?
C13' C14' 1.3900 . ?
C13' H13' 0.9500 . ?
C14' C15' 1.3900 . ?
C14' H14' 0.9500 . ?
C15' C16' 1.195(14) . ?
C15' N3' 1.3900 . ?
N4' C16' 1.297(13) . ?
N4' C17' 1.492(13) . ?
N4' C19' 1.495(13) . ?
C18' C17' 1.511(15) . ?
C18' H18D 0.9800 . ?
C18' H18E 0.9800 . ?
C18' H18F 0.9800 . ?
C17' H17C 0.9900 . ?
C17' H17D 0.9900 . ?
C19' C20' 1.527(15) . ?
C19' H19C 0.9900 . ?
C19' H19D 0.9900 . ?
C20' H20D 0.9800 . ?
C20' H20E 0.9800 . ?
C20' H20F 0.9800 . ?
Cl3 O21 1.388(7) . ?
Cl3 O19 1.390(9) . ?
Cl3 O20 1.396(6) . ?
Cl3 O18 1.481(8) . ?

loop_
_geom_torsion_atom_site_label_1
_geom_torsion_atom_site_label_2
_geom_torsion_atom_site_label_3
_geom_torsion_atom_site_label_4
_geom_torsion
_geom_torsion_site_symmetry_1
_geom_torsion_site_symmetry_2
_geom_torsion_site_symmetry_3
_geom_torsion_site_symmetry_4
_geom_torsion_publ_flag
O1' La1 O2 C30 -149.9(5) . . . . ?
O1 La1 O2 C30 -155.2(5) . . . . ?
O4 La1 O2 C30 -83.3(5) . . . . ?
O3 La1 O2 C30 119.7(5) . . . . ?
O10 La1 O2 C30 -107.0(5) . . . . ?
O14 La1 O2 C30 51.1(5) . . . . ?
N3' La1 O2 C30 167.3(5) . . . . ?
N7 La1 O2 C30 -16.6(4) . . . . ?
N3 La1 O2 C30 164.5(5) . . . . ?
N2 La1 O2 C30 93.4(5) . . . . ?
N6 La1 O2 C30 -15.1(5) . . . . ?
C8 N1 N2 C10 0.2(6) . . . . ?
C7 N1 N2 C10 177.8(4) . . . . ?
C8 N1 N2 La1 168.2(4) . . . . ?
C7 N1 N2 La1 -14.2(7) . . . . ?
O1' La1 N2 C10 -15.7(5) . . . . ?
O2 La1 N2 C10 86.9(4) . . . . ?
O1 La1 N2 C10 -2.5(5) . . . . ?
O4 La1 N2 C10 -98.1(4) . . . . ?
O3 La1 N2 C10 60.8(4) . . . . ?
O10 La1 N2 C10 -81.9(4) . . . . ?
O14 La1 N2 C10 131.7(4) . . . . ?
N3' La1 N2 C10 -6.9(4) . . . . ?
N7 La1 N2 C10 169.6(4) . . . . ?
N3 La1 N2 C10 -8.5(4) . . . . ?
N6 La1 N2 C10 -151.2(4) . . . . ?
O1' La1 N2 N1 177.6(5) . . . . ?
O2 La1 N2 N1 -79.8(5) . . . . ?
O1 La1 N2 N1 -169.2(5) . . . . ?
O4 La1 N2 N1 95.2(5) . . . . ?
O3 La1 N2 N1 -105.9(5) . . . . ?
O10 La1 N2 N1 111.5(5) . . . . ?
O14 La1 N2 N1 -35.0(4) . . . . ?
N3' La1 N2 N1 -173.5(5) . . . . ?
N7 La1 N2 N1 2.9(5) . . . . ?
N3 La1 N2 N1 -175.2(5) . . . . ?
N6 La1 N2 N1 42.1(4) . . . . ?
C22 N5 N6 C24 0.1(5) . . . . ?
C21 N5 N6 C24 175.7(4) . . . . ?
C22 N5 N6 La1 158.3(4) . . . . ?
C21 N5 N6 La1 -26.1(7) . . . . ?
O1' La1 N6 N5 -72.9(5) . . . . ?
O2 La1 N6 N5 -174.2(4) . . . . ?
O1 La1 N6 N5 -86.5(5) . . . . ?
O4 La1 N6 N5 -102.1(4) . . . . ?
O3 La1 N6 N5 93.3(4) . . . . ?
O10 La1 N6 N5 -29.3(4) . . . . ?
O14 La1 N6 N5 116.6(4) . . . . ?
N3' La1 N6 N5 2.9(5) . . . . ?
N7 La1 N6 N5 -172.7(5) . . . . ?
N3 La1 N6 N5 6.2(5) . . . . ?
N2 La1 N6 N5 44.6(4) . . . . ?
O1' La1 N6 C24 83.3(4) . . . . ?
O2 La1 N6 C24 -18.0(4) . . . . ?
O1 La1 N6 C24 69.7(5) . . . . ?
O4 La1 N6 C24 54.2(3) . . . . ?
O3 La1 N6 C24 -110.5(3) . . . . ?
O10 La1 N6 C24 126.9(4) . . . . ?
O14 La1 N6 C24 -87.2(3) . . . . ?
N3' La1 N6 C24 159.1(4) . . . . ?
N7 La1 N6 C24 -16.4(3) . . . . ?
N3 La1 N6 C24 162.4(3) . . . . ?
N2 La1 N6 C24 -159.2(3) . . . . ?
O1' La1 N7 C25 -109.8(4) . . . . ?
O2 La1 N7 C25 -163.4(4) . . . . ?
O1 La1 N7 C25 -122.5(4) . . . . ?
O4 La1 N7 C25 -68.4(4) . . . . ?
O3 La1 N7 C25 150.4(3) . . . . ?
O10 La1 N7 C25 -19.5(4) . . . . ?
O14 La1 N7 C25 104.2(4) . . . . ?
N3' La1 N7 C25 -137.3(15) . . . . ?
N3 La1 N7 C25 -145(3) . . . . ?
N2 La1 N7 C25 64.9(4) . . . . ?
N6 La1 N7 C25 18.2(3) . . . . ?
O1' La1 N7 C29 52.5(5) . . . . ?
O2 La1 N7 C29 -1.2(3) . . . . ?
O1 La1 N7 C29 39.8(4) . . . . ?
O4 La1 N7 C29 93.8(4) . . . . ?
O3 La1 N7 C29 -47.4(4) . . . . ?
O10 La1 N7 C29 142.8(4) . . . . ?
O14 La1 N7 C29 -93.6(4) . . . . ?
N3' La1 N7 C29 24.9(16) . . . . ?
N3 La1 N7 C29 18(4) . . . . ?
N2 La1 N7 C29 -132.9(4) . . . . ?
N6 La1 N7 C29 -179.6(4) . . . . ?
C6 C1 C2 C3 1.6(8) . . . . ?
C1 C2 C3 C4 -2.2(8) . . . . ?
C2 C3 C4 C5 0.9(8) . . . . ?
C3 C4 C5 C6 0.9(8) . . . . ?
C3 C4 C5 C21 -178.9(5) . . . . ?
C2 C1 C6 C5 0.3(8) . . . . ?
C2 C1 C6 C7 -178.0(5) . . . . ?
C4 C5 C6 C1 -1.5(7) . . . . ?
C21 C5 C6 C1 178.3(5) . . . . ?
C4 C5 C6 C7 176.7(4) . . . . ?
C21 C5 C6 C7 -3.4(7) . . . . ?
C8 N1 C7 C6 58.3(6) . . . . ?
N2 N1 C7 C6 -119.0(5) . . . . ?
C1 C6 C7 N1 -104.8(5) . . . . ?
C5 C6 C7 N1 77.0(6) . . . . ?
N2 N1 C8 C9 -0.3(6) . . . . ?
C7 N1 C8 C9 -177.7(4) . . . . ?
N1 C8 C9 C10 0.2(6) . . . . ?
N1 N2 C10 C11 -168.4(6) . . . . ?
La1 N2 C10 C11 21.2(8) . . . . ?
N1 N2 C10 C9 -0.1(6) . . . . ?
La1 N2 C10 C9 -170.6(4) . . . . ?
N1 N2 C10 C11' 173.7(5) . . . . ?
La1 N2 C10 C11' 3.2(7) . . . . ?
C8 C9 C10 N2 0.0(6) . . . . ?
C8 C9 C10 C11 168.2(6) . . . . ?
C8 C9 C10 C11' -173.0(6) . . . . ?
C22 N5 C21 C5 67.0(6) . . . . ?
N6 N5 C21 C5 -108.1(5) . . . . ?
C4 C5 C21 N5 -98.8(5) . . . . ?
C6 C5 C21 N5 81.3(6) . . . . ?
N6 N5 C22 C23 -0.2(6) . . . . ?
C21 N5 C22 C23 -175.7(5) . . . . ?
N5 C22 C23 C24 0.2(6) . . . . ?
N5 N6 C24 C23 0.0(5) . . . . ?
La1 N6 C24 C23 -163.1(3) . . . . ?
N5 N6 C24 C25 179.3(4) . . . . ?
La1 N6 C24 C25 16.1(6) . . . . ?
C22 C23 C24 N6 -0.1(6) . . . . ?
C22 C23 C24 C25 -179.3(5) . . . . ?
C29 N7 C25 C26 -2.7(7) . . . . ?
La1 N7 C25 C26 159.4(4) . . . . ?
C29 N7 C25 C24 179.5(4) . . . . ?
La1 N7 C25 C24 -18.3(6) . . . . ?
N6 C24 C25 N7 0.5(7) . . . . ?
C23 C24 C25 N7 179.7(5) . . . . ?
N6 C24 C25 C26 -177.2(5) . . . . ?
C23 C24 C25 C26 1.9(8) . . . . ?
N7 C25 C26 C27 -0.7(8) . . . . ?
C24 C25 C26 C27 176.9(5) . . . . ?
C25 C26 C27 C28 2.4(9) . . . . ?
C26 C27 C28 C29 -0.7(9) . . . . ?
C25 N7 C29 C28 4.6(7) . . . . ?
La1 N7 C29 C28 -158.4(4) . . . . ?
C25 N7 C29 C30 177.3(4) . . . . ?
La1 N7 C29 C30 14.3(6) . . . . ?
C27 C28 C29 N7 -2.9(9) . . . . ?
C27 C28 C29 C30 -174.8(5) . . . . ?
La1 O2 C30 N8 -152.3(4) . . . . ?
La1 O2 C30 C29 31.5(7) . . . . ?
C33 N8 C30 O2 -3.9(9) . . . . ?
C31 N8 C30 O2 160.1(7) . . . . ?
C33 N8 C30 C29 172.1(5) . . . . ?
C31 N8 C30 C29 -23.9(10) . . . . ?
N7 C29 C30 O2 -28.5(7) . . . . ?
C28 C29 C30 O2 144.0(6) . . . . ?
N7 C29 C30 N8 155.3(5) . . . . ?
C28 C29 C30 N8 -32.2(9) . . . . ?
C30 N8 C31 C32 117.9(8) . . . . ?
C33 N8 C31 C32 -77.7(9) . . . . ?
C30 N8 C33 C34 88.3(8) . . . . ?
C31 N8 C33 C34 -77.3(8) . . . . ?
O13 Cl1 O10 La1 50.2(9) . . . . ?
O12 Cl1 O10 La1 -73.1(9) . . . . ?
O11 Cl1 O10 La1 168.9(6) . . . . ?
O1' La1 O10 Cl1 -19.4(7) . . . . ?
O2 La1 O10 Cl1 -62.1(8) . . . . ?
O1 La1 O10 Cl1 -19.2(7) . . . . ?
O4 La1 O10 Cl1 -87.5(7) . . . . ?
O3 La1 O10 Cl1 56.5(7) . . . . ?
O14 La1 O10 Cl1 146.2(6) . . . . ?
N3' La1 O10 Cl1 36.9(7) . . . . ?
N7 La1 O10 Cl1 -135.2(6) . . . . ?
N3 La1 O10 Cl1 42.0(6) . . . . ?
N2 La1 O10 Cl1 104.0(7) . . . . ?
N6 La1 O10 Cl1 -169.6(7) . . . . ?
O16 Cl2 O14 La1 -70.0(6) . . . . ?
O17 Cl2 O14 La1 169.6(5) . . . . ?
O15 Cl2 O14 La1 50.5(6) . . . . ?
O1' La1 O14 Cl2 -3.3(8) . . . . ?
O2 La1 O14 Cl2 40.1(5) . . . . ?
O1 La1 O14 Cl2 3.4(6) . . . . ?
O4 La1 O14 Cl2 110.2(5) . . . . ?
O3 La1 O14 Cl2 -33.4(5) . . . . ?
O10 La1 O14 Cl2 -154.7(5) . . . . ?
N3' La1 O14 Cl2 -70.4(6) . . . . ?
N7 La1 O14 Cl2 101.3(5) . . . . ?
N3 La1 O14 Cl2 -75.4(5) . . . . ?
N2 La1 O14 Cl2 -112.2(5) . . . . ?
N6 La1 O14 Cl2 163.5(5) . . . . ?
O1' La1 O1 C16 36.9(12) . . . . ?
O2 La1 O1 C16 -167.6(9) . . . . ?
O4 La1 O1 C16 102.5(9) . . . . ?
O3 La1 O1 C16 -93.3(8) . . . . ?
O10 La1 O1 C16 35.7(8) . . . . ?
O14 La1 O1 C16 -127.4(8) . . . . ?
N3' La1 O1 C16 -28.3(8) . . . . ?
N7 La1 O1 C16 154.2(8) . . . . ?
N3 La1 O1 C16 -27.2(8) . . . . ?
N2 La1 O1 C16 -32.9(9) . . . . ?
N6 La1 O1 C16 86.6(9) . . . . ?
N2 C10 C11 C12 163.7(5) . . . . ?
C9 C10 C11 C12 -3.1(10) . . . . ?
C11' C10 C11 C12 -120(2) . . . . ?
N2 C10 C11 N3 -22.4(8) . . . . ?
C9 C10 C11 N3 170.8(5) . . . . ?
C11' C10 C11 N3 53.9(17) . . . . ?
C10 C11 C12 C13 173.5(7) . . . . ?
N3 C11 C12 C13 0.0 . . . . ?
C11 C12 C13 C14 0.0 . . . . ?
C12 C13 C14 C15 0.0 . . . . ?
C13 C14 C15 N3 0.0 . . . . ?
C13 C14 C15 C16 169.9(8) . . . . ?
C14 C15 N3 C11 0.0 . . . . ?
C16 C15 N3 C11 -171.1(7) . . . . ?
C14 C15 N3 La1 173.2(5) . . . . ?
C16 C15 N3 La1 2.1(6) . . . . ?
C10 C11 N3 C15 -174.4(6) . . . . ?
C12 C11 N3 C15 0.0 . . . . ?
C10 C11 N3 La1 13.0(6) . . . . ?
C12 C11 N3 La1 -172.6(5) . . . . ?
O1' La1 N3 C15 -3.1(4) . . . . ?
O2 La1 N3 C15 51.0(4) . . . . ?
O1 La1 N3 C15 10.1(3) . . . . ?
O4 La1 N3 C15 -42.1(4) . . . . ?
O3 La1 N3 C15 99.2(3) . . . . ?
O10 La1 N3 C15 -93.5(3) . . . . ?
O14 La1 N3 C15 142.6(3) . . . . ?
N3' La1 N3 C15 21(4) . . . . ?
N7 La1 N3 C15 33(4) . . . . ?
N2 La1 N3 C15 -175.7(4) . . . . ?
N6 La1 N3 C15 -129.4(3) . . . . ?
O1' La1 N3 C11 169.8(5) . . . . ?
O2 La1 N3 C11 -136.1(4) . . . . ?
O1 La1 N3 C11 -177.1(5) . . . . ?
O4 La1 N3 C11 130.8(4) . . . . ?
O3 La1 N3 C11 -87.9(4) . . . . ?
O10 La1 N3 C11 79.3(4) . . . . ?
O14 La1 N3 C11 -44.5(4) . . . . ?
N3' La1 N3 C11 -166(4) . . . . ?
N7 La1 N3 C11 -154(3) . . . . ?
N2 La1 N3 C11 -2.8(3) . . . . ?
N6 La1 N3 C11 43.5(5) . . . . ?
C16 N4 C17 C18 117.5(17) . . . . ?
C19 N4 C17 C18 -78.4(18) . . . . ?
C16 N4 C19 C20 -79.6(15) . . . . ?
C17 N4 C19 C20 115.5(13) . . . . ?
La1 O1 C16 N4 -142.4(9) . . . . ?
La1 O1 C16 C15 38.8(12) . . . . ?
C19 N4 C16 O1 0.7(17) . . . . ?
C17 N4 C16 O1 164.0(13) . . . . ?
C19 N4 C16 C15 179.4(9) . . . . ?
C17 N4 C16 C15 -17.3(19) . . . . ?
C14 C15 C16 O1 164.1(8) . . . . ?
N3 C15 C16 O1 -25.4(11) . . . . ?
C14 C15 C16 N4 -14.6(14) . . . . ?
N3 C15 C16 N4 155.8(9) . . . . ?
O2 La1 O1' C16' -103.7(10) . . . . ?
O1 La1 O1' C16' -81.0(16) . . . . ?
O4 La1 O1' C16' 169.4(11) . . . . ?
O3 La1 O1' C16' -32.4(10) . . . . ?
O10 La1 O1' C16' 97.9(10) . . . . ?
O14 La1 O1' C16' -59.9(12) . . . . ?
N3' La1 O1' C16' 26.2(9) . . . . ?
N7 La1 O1' C16' -149.1(9) . . . . ?
N3 La1 O1' C16' 28.8(9) . . . . ?
N2 La1 O1' C16' 35.8(11) . . . . ?
N6 La1 O1' C16' 138.3(9) . . . . ?
N2 C10 C11' C12' -177.8(5) . . . . ?
C11 C10 C11' C12' 69.1(17) . . . . ?
C9 C10 C11' C12' -5.3(10) . . . . ?
N2 C10 C11' N3' 6.9(8) . . . . ?
C11 C10 C11' N3' -106.2(18) . . . . ?
C9 C10 C11' N3' 179.4(6) . . . . ?
N3' C11' C12' C13' 0.0 . . . . ?
C10 C11' C12' C13' -175.3(7) . . . . ?
C11' C12' C13' C14' 0.0 . . . . ?
C12' C13' C14' C15' 0.0 . . . . ?
C13' C14' C15' C16' -158.9(13) . . . . ?
C13' C14' C15' N3' 0.0 . . . . ?
C16' C15' N3' C11' 162.8(10) . . . . ?
C14' C15' N3' C11' 0.0 . . . . ?
C16' C15' N3' La1 -8.0(9) . . . . ?
C14' C15' N3' La1 -170.8(6) . . . . ?
C12' C11' N3' C15' 0.0 . . . . ?
C10 C11' N3' C15' 175.4(7) . . . . ?
C12' C11' N3' La1 170.8(6) . . . . ?
C10 C11' N3' La1 -13.8(6) . . . . ?
O1' La1 N3' C15' -8.3(4) . . . . ?
O2 La1 N3' C15' 46.0(4) . . . . ?
O1 La1 N3' C15' 5.7(4) . . . . ?
O4 La1 N3' C15' -44.0(4) . . . . ?
O3 La1 N3' C15' 98.0(4) . . . . ?
O10 La1 N3' C15' -99.3(4) . . . . ?
O14 La1 N3' C15' 136.5(4) . . . . ?
N7 La1 N3' C15' 21.7(18) . . . . ?
N3 La1 N3' C15' -163(4) . . . . ?
N2 La1 N3' C15' -178.6(5) . . . . ?
N6 La1 N3' C15' -131.2(4) . . . . ?
O1' La1 N3' C11' -179.2(6) . . . . ?
O2 La1 N3' C11' -124.8(4) . . . . ?
O1 La1 N3' C11' -165.1(6) . . . . ?
O4 La1 N3' C11' 145.2(4) . . . . ?
O3 La1 N3' C11' -72.9(4) . . . . ?
O10 La1 N3' C11' 89.8(4) . . . . ?
O14 La1 N3' C11' -34.3(5) . . . . ?
N7 La1 N3' C11' -149.2(13) . . . . ?
N3 La1 N3' C11' 26(4) . . . . ?
N2 La1 N3' C11' 10.5(4) . . . . ?
N6 La1 N3' C11' 57.9(5) . . . . ?
C16' N4' C17' C18' -118.8(16) . . . . ?
C19' N4' C17' C18' 71.4(16) . . . . ?
C16' N4' C19' C20' 77.2(17) . . . . ?
C17' N4' C19' C20' -112.0(14) . . . . ?
C14' C15' C16' O1' -168.0(9) . . . . ?
N3' C15' C16' O1' 31.2(15) . . . . ?
C14' C15' C16' N4' 16.9(19) . . . . ?
N3' C15' C16' N4' -143.9(11) . . . . ?
La1 O1' C16' C15' -46.7(18) . . . . ?
La1 O1' C16' N4' 128.1(12) . . . . ?
C17' N4' C16' C15' 9(2) . . . . ?
C19' N4' C16' C15' 179.0(12) . . . . ?
C17' N4' C16' O1' -165.6(13) . . . . ?
C19' N4' C16' O1' 4(2) . . . . ?
